data_7200149
loop_
_publ_author_name
'Zhu, Ping'
'Gu, Wen'
'Liu, Mei-Ling'
'Song, Hai-Bin'
'Liu, Xin'
'Gao, Yue-Qiang'
'Duan, Hong-Yue'
'Yan, Shi-Ping'
'Liao, Dai-Zheng'

_publ_section_title
;
 A family of 3D lanthanide oxalatosuccinate with rare structures: 3D
 host framework incorporating a 3D alkali metal guest lattice
;
_journal_issue 2
_journal_name_full CrystEngComm
_journal_page_first 351
_journal_paper_doi 10.1039/b804956d
_journal_volume 11
_journal_year 2009
_chemical_formula_sum 'C5 H12 Nd O10'
_chemical_formula_weight 376.39
_chemical_name_systematic
;
?
;
_space_group_IT_number 70
_symmetry_cell_setting orthorhombic
_symmetry_space_group_name_Hall '-F 2uv 2vw'
_symmetry_space_group_name_H-M 'F d d d :2'
_atom_sites_solution_hydrogens geom
_atom_sites_solution_primary direct
_atom_sites_solution_secondary difmap
_audit_creation_method SHELXL-97
_cell_angle_alpha 90.00
_cell_angle_beta 90.00
_cell_angle_gamma 90.00
_cell_formula_units_Z 16
_cell_length_a 9.625(5)
_cell_length_b 15.381(11)
_cell_length_c 27.530(15)
_cell_measurement_reflns_used 3628
_cell_measurement_temperature 294(2)
_cell_measurement_theta_max 26.29
_cell_measurement_theta_min 2.60
_cell_volume 4076(4)
_computing_cell_refinement 'Bruker SMART'
_computing_data_collection 'Bruker SMART'
_computing_data_reduction 'Bruker SAINT'
_computing_molecular_graphics 'Bruker SHELXTL'
_computing_publication_material 'Bruker SHELXTL'
_computing_structure_refinement 'SHELXL-97 (Sheldrick, 1997)'
_computing_structure_solution 'SHELXS-97 (Sheldrick, 1990)'
_diffrn_ambient_temperature 294(2)
_diffrn_measured_fraction_theta_full 1.000
_diffrn_measured_fraction_theta_max 1.000
_diffrn_measurement_device_type 'CCD area detector'
_diffrn_measurement_method 'phi and omega scans'
_diffrn_radiation_monochromator graphite
_diffrn_radiation_source 'fine-focus sealed tube'
_diffrn_radiation_type MoK\a
_diffrn_radiation_wavelength 0.71073
_diffrn_reflns_av_R_equivalents 0.0281
_diffrn_reflns_av_sigmaI/netI 0.0175
_diffrn_reflns_limit_h_max 11
_diffrn_reflns_limit_h_min -11
_diffrn_reflns_limit_k_max 15
_diffrn_reflns_limit_k_min -18
_diffrn_reflns_limit_l_max 25
_diffrn_reflns_limit_l_min -32
_diffrn_reflns_number 4950
_diffrn_reflns_theta_full 25.00
_diffrn_reflns_theta_max 25.00
_diffrn_reflns_theta_min 2.60
_exptl_absorpt_coefficient_mu 5.139
_exptl_absorpt_correction_T_max 1.00000
_exptl_absorpt_correction_T_min 0.717094
_exptl_absorpt_correction_type multi-scan
_exptl_absorpt_process_details SADABS
_exptl_crystal_density_diffrn 2.454
_exptl_crystal_density_meas ?
_exptl_crystal_density_method 'not measured'
_exptl_crystal_F_000 2912
_exptl_crystal_size_max 0.18
_exptl_crystal_size_mid 0.16
_exptl_crystal_size_min 0.14
_refine_diff_density_max 0.613
_refine_diff_density_min -0.443
_refine_diff_density_rms 0.104
_refine_ls_extinction_method none
_refine_ls_goodness_of_fit_ref 1.083
_refine_ls_hydrogen_treatment constr
_refine_ls_matrix_type full
_refine_ls_number_parameters 74
_refine_ls_number_reflns 903
_refine_ls_number_restraints 6
_refine_ls_restrained_S_all 1.088
_refine_ls_R_factor_all 0.0226
_refine_ls_R_factor_gt 0.0201
_refine_ls_shift/su_max 0.001
_refine_ls_shift/su_mean 0.000
_refine_ls_structure_factor_coef Fsqd
_refine_ls_weighting_details 'calc w=1/[\s^2^(Fo^2^)+(0.0186P)^2^+56.7450P] where P=(Fo^2^+2Fc^2^)/3'
_refine_ls_weighting_scheme calc
_refine_ls_wR_factor_gt 0.0476
_refine_ls_wR_factor_ref 0.0490
_reflns_number_gt 824
_reflns_number_total 903
_reflns_threshold_expression >2sigma(I)
_cod_data_source_file b804956d.txt
_cod_data_source_block 070413a
_cod_depositor_comments
;
The following automatic conversions were performed:
'_symmetry_cell_setting' value 'Orthorhombic' changed to 'orthorhombic'
according to '/home/saulius/struct/CIF-dictionaries/cif_core.dic'
dictionary named 'cif_core.dic' version 2.4.1 from
2010-06-29.

'_exptl_absorpt_correction_type' value 'MULTI-SCAN' changed
to 'multi-scan' according to
'/home/saulius/struct/CIF-dictionaries/cif_core.dic' dictionary named
'cif_core.dic' version 2.4.1 from
2010-06-29.

'_refine_ls_hydrogen_treatment' value 'CONSTR' changed to
'constr' according to '/home/saulius/struct/CIF-dictionaries/cif_core.dic'
dictionary named 'cif_core.dic' version 2.4.1 from 2010-06-29.

Automatic conversion script
Id: cif_fix_enum 1527 2010-12-29 10:47:43Z saulius 

The following automatic conversions were performed:

'_exptl_crystal_density_meas' value 'NONE' was changed to '?' - the
value is perceived as not measured.

Automatic conversion script
Id: cif_fix_values 3008 2015-01-20 13:52:24Z robertas 
;
_cod_original_sg_symbol_H-M Fddd
_cod_database_code 7200149

loop_
_symmetry_equiv_pos_as_xyz
'x, y, z'
'-x+3/4, -y+3/4, z'
'-x+3/4, y, -z+3/4'
'x, -y+3/4, -z+3/4'
'x, y+1/2, z+1/2'
'-x+3/4, -y+5/4, z+1/2'
'-x+3/4, y+1/2, -z+5/4'
'x, -y+5/4, -z+5/4'
'x+1/2, y, z+1/2'
'-x+5/4, -y+3/4, z+1/2'
'-x+5/4, y, -z+5/4'
'x+1/2, -y+3/4, -z+5/4'
'x+1/2, y+1/2, z'
'-x+5/4, -y+5/4, z'
'-x+5/4, y+1/2, -z+3/4'
'x+1/2, -y+5/4, -z+3/4'
'-x, -y, -z'
'x-3/4, y-3/4, -z'
'x-3/4, -y, z-3/4'
'-x, y-3/4, z-3/4'
'-x, -y+1/2, -z+1/2'
'x-3/4, y-1/4, -z+1/2'
'x-3/4, -y+1/2, z-1/4'
'-x, y-1/4, z-1/4'
'-x+1/2, -y, -z+1/2'
'x-1/4, y-3/4, -z+1/2'
'x-1/4, -y, z-1/4'
'-x+1/2, y-3/4, z-1/4'
'-x+1/2, -y+1/2, -z'
'x-1/4, y-1/4, -z'
'x-1/4, -y+1/2, z-3/4'
'-x+1/2, y-1/4, z-3/4'

loop_
_atom_site_label
_atom_site_type_symbol
_atom_site_fract_x
_atom_site_fract_y
_atom_site_fract_z
_atom_site_U_iso_or_equiv
_atom_site_adp_type
_atom_site_occupancy
_atom_site_symmetry_multiplicity
_atom_site_calc_flag
_atom_site_refinement_flags
_atom_site_disorder_assembly
_atom_site_disorder_group
Nd1 Nd 0.1250 0.1250 0.509408(9) 0.01943(12) Uani 1 2 d S . .
O1 O 0.3670(3) 0.09179(18) 0.53950(11) 0.0330(7) Uani 1 1 d . . .
O2 O 0.3764(3) 0.22586(18) 0.51642(10) 0.0304(6) Uani 1 1 d . . .
O3 O 0.1141(3) 0.03874(16) 0.58513(9) 0.0240(6) Uani 1 1 d . . .
O4 O 0.2770(3) 0.12320(19) 0.43547(10) 0.0292(6) Uani 1 1 d D . .
H4A H 0.3072 0.1738 0.4286 0.035 Uiso 1 1 d RD . .
H4B H 0.2485 0.0931 0.4116 0.035 Uiso 1 1 d RD . .
C1 C 0.4342(4) 0.1584(3) 0.53110(15) 0.0248(8) Uani 1 1 d . . .
C2 C 0.5861(6) 0.1646(4) 0.5395(3) 0.0643(18) Uani 1 1 d . . .
H2A H 0.6249 0.2023 0.5148 0.077 Uiso 1 1 calc R . .
H2B H 0.6004 0.1929 0.5706 0.077 Uiso 1 1 calc R . .
C3 C 0.1250 0.0746(3) 0.6250 0.0163(10) Uani 1 2 d S . .
O5 O 0.6972(6) 0.1996(4) 0.4029(2) 0.112(2) Uani 1 1 d D . .
H5A H 0.6763 0.2303 0.4281 0.135 Uiso 1 1 d RD . .
H5B H 0.7297 0.2284 0.3780 0.135 Uiso 1 1 d RD . .

loop_
_atom_site_aniso_label
_atom_site_aniso_U_11
_atom_site_aniso_U_22
_atom_site_aniso_U_33
_atom_site_aniso_U_23
_atom_site_aniso_U_13
_atom_site_aniso_U_12
Nd1 0.02930(18) 0.01542(17) 0.01355(16) 0.000 0.000 0.00606(12)
O1 0.0328(16) 0.0224(15) 0.0439(17) 0.0052(13) -0.0030(15) -0.0058(13)
O2 0.0386(16) 0.0220(14) 0.0306(15) 0.0038(12) -0.0025(14) 0.0053(13)
O3 0.0406(16) 0.0169(13) 0.0145(12) -0.0011(11) -0.0008(12) -0.0017(12)
O4 0.0399(17) 0.0203(13) 0.0274(14) -0.0032(13) 0.0028(12) -0.0061(13)
C1 0.0237(19) 0.021(2) 0.030(2) 0.0033(17) -0.0031(17) 0.0041(17)
C2 0.034(3) 0.039(3) 0.119(6) 0.000(4) -0.008(3) 0.005(2)
C3 0.017(2) 0.015(3) 0.017(2) 0.000 0.002(2) 0.000
O5 0.105(4) 0.113(4) 0.118(4) -0.064(4) 0.032(4) -0.003(4)

loop_
_atom_type_symbol
_atom_type_description
_atom_type_scat_dispersion_real
_atom_type_scat_dispersion_imag
_atom_type_scat_source
C C 0.0033 0.0016 'International Tables Vol C Tables 4.2.6.8 and 6.1.1.4'
H H 0.0000 0.0000 'International Tables Vol C Tables 4.2.6.8 and 6.1.1.4'
O O 0.0106 0.0060 'International Tables Vol C Tables 4.2.6.8 and 6.1.1.4'
Nd Nd -0.1943 3.0179 'International Tables Vol C Tables 4.2.6.8 and 6.1.1.4'

loop_
_geom_angle_atom_site_label_1
_geom_angle_atom_site_label_2
_geom_angle_atom_site_label_3
_geom_angle
_geom_angle_site_symmetry_1
_geom_angle_site_symmetry_3
_geom_angle_publ_flag
O2 Nd1 O2 145.56(14) 30_556 29_556 ?
O2 Nd1 O3 74.78(9) 30_556 . ?
O2 Nd1 O3 139.61(9) 29_556 . ?
O2 Nd1 O3 139.61(9) 30_556 14_445 ?
O2 Nd1 O3 74.78(9) 29_556 14_445 ?
O3 Nd1 O3 65.11(12) . 14_445 ?
O2 Nd1 O4 75.27(10) 30_556 . ?
O2 Nd1 O4 76.91(10) 29_556 . ?
O3 Nd1 O4 134.68(9) . . ?
O3 Nd1 O4 131.72(9) 14_445 . ?
O2 Nd1 O4 76.90(10) 30_556 14_445 ?
O2 Nd1 O4 75.27(10) 29_556 14_445 ?
O3 Nd1 O4 131.72(9) . 14_445 ?
O3 Nd1 O4 134.69(9) 14_445 14_445 ?
O4 Nd1 O4 71.43(14) . 14_445 ?
O2 Nd1 O1 107.19(10) 30_556 14_445 ?
O2 Nd1 O1 84.19(10) 29_556 14_445 ?
O3 Nd1 O1 78.04(10) . 14_445 ?
O3 Nd1 O1 69.76(10) 14_445 14_445 ?
O4 Nd1 O1 143.83(10) . 14_445 ?
O4 Nd1 O1 74.08(10) 14_445 14_445 ?
O2 Nd1 O1 84.19(10) 30_556 . ?
O2 Nd1 O1 107.19(10) 29_556 . ?
O3 Nd1 O1 69.76(10) . . ?
O3 Nd1 O1 78.04(10) 14_445 . ?
O4 Nd1 O1 74.08(10) . . ?
O4 Nd1 O1 143.82(10) 14_445 . ?
O1 Nd1 O1 141.68(14) 14_445 . ?
O2 Nd1 O2 60.67(11) 30_556 14_445 ?
O2 Nd1 O2 121.97(12) 29_556 14_445 ?
O3 Nd1 O2 67.61(9) . 14_445 ?
O3 Nd1 O2 105.55(9) 14_445 14_445 ?
O4 Nd1 O2 122.59(9) . 14_445 ?
O4 Nd1 O2 64.54(9) 14_445 14_445 ?
O1 Nd1 O2 46.53(9) 14_445 14_445 ?
O1 Nd1 O2 130.10(9) . 14_445 ?
O2 Nd1 O2 121.97(12) 30_556 . ?
O2 Nd1 O2 60.67(12) 29_556 . ?
O3 Nd1 O2 105.55(9) . . ?
O3 Nd1 O2 67.60(9) 14_445 . ?
O4 Nd1 O2 64.54(9) . . ?
O4 Nd1 O2 122.59(9) 14_445 . ?
O1 Nd1 O2 130.10(9) 14_445 . ?
O1 Nd1 O2 46.53(9) . . ?
O2 Nd1 O2 172.32(11) 14_445 . ?
O2 Nd1 C1 84.45(11) 30_556 14_445 ?
O2 Nd1 C1 102.22(11) 29_556 14_445 ?
O3 Nd1 C1 72.89(10) . 14_445 ?
O3 Nd1 C1 88.12(10) 14_445 14_445 ?
O4 Nd1 C1 136.05(10) . 14_445 ?
O4 Nd1 C1 66.12(11) 14_445 14_445 ?
O1 Nd1 C1 22.81(10) 14_445 14_445 ?
O1 Nd1 C1 142.60(11) . 14_445 ?
O2 Nd1 C1 23.81(9) 14_445 14_445 ?
O2 Nd1 C1 152.74(9) . 14_445 ?
O2 Nd1 C1 102.22(11) 30_556 . ?
O2 Nd1 C1 84.45(11) 29_556 . ?
O3 Nd1 C1 88.11(10) . . ?
O3 Nd1 C1 72.89(10) 14_445 . ?
O4 Nd1 C1 66.12(11) . . ?
O4 Nd1 C1 136.05(10) 14_445 . ?
O1 Nd1 C1 142.60(11) 14_445 . ?
O1 Nd1 C1 22.81(10) . . ?
O2 Nd1 C1 152.74(9) 14_445 . ?
O2 Nd1 C1 23.81(9) . . ?
C1 Nd1 C1 157.62(16) 14_445 . ?
C1 O1 Nd1 104.7(2) . . ?
C1 O2 Nd1 153.5(3) . 29_556 ?
C1 O2 Nd1 87.0(2) . . ?
Nd1 O2 Nd1 119.33(11) 29_556 . ?
C3 O3 Nd1 120.4(3) . . ?
Nd1 O4 H4A 111.6 . . ?
Nd1 O4 H4B 116.5 . . ?
H4A O4 H4B 115.9 . . ?
O1 C1 O2 121.3(4) . . ?
O1 C1 C2 122.7(4) . . ?
O2 C1 C2 116.0(4) . . ?
O1 C1 Nd1 52.5(2) . . ?
O2 C1 Nd1 69.2(2) . . ?
C2 C1 Nd1 173.6(3) . . ?
C2 C2 C1 117.6(6) 14_545 . ?
C2 C2 H2A 107.9 14_545 . ?
C1 C2 H2A 107.9 . . ?
C2 C2 H2B 107.9 14_545 . ?
C1 C2 H2B 107.9 . . ?
H2A C2 H2B 107.2 . . ?
O3 C3 O3 126.8(5) 11_455 . ?
O3 C3 C3 116.6(2) 11_455 14_445 ?
O3 C3 C3 116.6(2) . 14_445 ?
H5A O5 H5B 115.9 . . ?

loop_
_geom_bond_atom_site_label_1
_geom_bond_atom_site_label_2
_geom_bond_distance
_geom_bond_site_symmetry_2
_geom_bond_publ_flag
Nd1 O2 2.402(3) 30_556 ?
Nd1 O2 2.402(3) 29_556 ?
Nd1 O3 2.473(3) . ?
Nd1 O3 2.473(3) 14_445 ?
Nd1 O4 2.507(3) . ?
Nd1 O4 2.507(3) 14_445 ?
Nd1 O1 2.525(3) 14_445 ?
Nd1 O1 2.525(3) . ?
Nd1 O2 2.881(3) 14_445 ?
Nd1 O2 2.881(3) . ?
Nd1 C1 3.078(4) 14_445 ?
Nd1 C1 3.078(4) . ?
O1 C1 1.234(5) . ?
O2 C1 1.244(5) . ?
O2 Nd1 2.402(3) 29_556 ?
O3 C3 1.233(3) . ?
O4 H4A 0.8512 . ?
O4 H4B 0.8505 . ?
C1 C2 1.483(7) . ?
C2 C2 1.430(10) 14_545 ?
C2 H2A 0.9700 . ?
C2 H2B 0.9700 . ?
C3 O3 1.233(3) 11_455 ?
C3 C3 1.550(10) 14_445 ?
O5 H5A 0.8626 . ?
O5 H5B 0.8764 . ?

loop_
_geom_torsion_atom_site_label_1
_geom_torsion_atom_site_label_2
_geom_torsion_atom_site_label_3
_geom_torsion_atom_site_label_4
_geom_torsion
_geom_torsion_site_symmetry_1
_geom_torsion_site_symmetry_2
_geom_torsion_site_symmetry_3
_geom_torsion_site_symmetry_4
_geom_torsion_publ_flag
O2 Nd1 O1 C1 142.3(3) 30_556 . . . ?
O2 Nd1 O1 C1 -4.5(3) 29_556 . . . ?
O3 Nd1 O1 C1 -141.9(3) . . . . ?
O3 Nd1 O1 C1 -74.2(3) 14_445 . . . ?
O4 Nd1 O1 C1 65.9(3) . . . . ?
O4 Nd1 O1 C1 83.9(3) 14_445 . . . ?
O1 Nd1 O1 C1 -107.2(3) 14_445 . . . ?
O2 Nd1 O1 C1 -174.6(2) 14_445 . . . ?
O2 Nd1 O1 C1 -3.8(2) . . . . ?
C1 Nd1 O1 C1 -144.8(3) 14_445 . . . ?
O2 Nd1 O2 C1 -37.2(2) 30_556 . . . ?
O2 Nd1 O2 C1 -177.0(3) 29_556 . . . ?
O3 Nd1 O2 C1 44.3(2) . . . . ?
O3 Nd1 O2 C1 98.4(2) 14_445 . . . ?
O4 Nd1 O2 C1 -88.2(2) . . . . ?
O4 Nd1 O2 C1 -131.9(2) 14_445 . . . ?
O1 Nd1 O2 C1 131.6(2) 14_445 . . . ?
O1 Nd1 O2 C1 3.7(2) . . . . ?
O2 Nd1 O2 C1 70.8(2) 14_445 . . . ?
C1 Nd1 O2 C1 127.1(4) 14_445 . . . ?
O2 Nd1 O2 Nd1 139.85(16) 30_556 . . 29_556 ?
O2 Nd1 O2 Nd1 0.0 29_556 . . 29_556 ?
O3 Nd1 O2 Nd1 -138.63(12) . . . 29_556 ?
O3 Nd1 O2 Nd1 -84.59(13) 14_445 . . 29_556 ?
O4 Nd1 O2 Nd1 88.84(13) . . . 29_556 ?
O4 Nd1 O2 Nd1 45.15(16) 14_445 . . 29_556 ?
O1 Nd1 O2 Nd1 -51.32(18) 14_445 . . 29_556 ?
O1 Nd1 O2 Nd1 -179.28(18) . . . 29_556 ?
O2 Nd1 O2 Nd1 -112.21(11) 14_445 . . 29_556 ?
C1 Nd1 O2 Nd1 -55.9(3) 14_445 . . 29_556 ?
C1 Nd1 O2 Nd1 177.0(3) . . . 29_556 ?
O2 Nd1 O3 C3 171.9(2) 30_556 . . . ?
O2 Nd1 O3 C3 -10.5(3) 29_556 . . . ?
O3 Nd1 O3 C3 -3.29(10) 14_445 . . . ?
O4 Nd1 O3 C3 121.66(19) . . . . ?
O4 Nd1 O3 C3 -131.97(19) 14_445 . . . ?
O1 Nd1 O3 C3 -76.3(2) 14_445 . . . ?
O1 Nd1 O3 C3 82.6(2) . . . . ?
O2 Nd1 O3 C3 -124.0(2) 14_445 . . . ?
O2 Nd1 O3 C3 52.3(2) . . . . ?
C1 Nd1 O3 C3 -99.3(2) 14_445 . . . ?
C1 Nd1 O3 C3 68.7(2) . . . . ?
Nd1 O1 C1 O2 7.6(5) . . . . ?
Nd1 O1 C1 C2 -174.9(5) . . . . ?
Nd1 O2 C1 O1 179.4(4) 29_556 . . . ?
Nd1 O2 C1 O1 -6.4(4) . . . . ?
Nd1 O2 C1 C2 1.7(9) 29_556 . . . ?
Nd1 O2 C1 C2 175.9(5) . . . . ?
Nd1 O2 C1 Nd1 -174.2(6) 29_556 . . . ?
O2 Nd1 C1 O1 -38.5(3) 30_556 . . . ?
O2 Nd1 C1 O1 175.7(3) 29_556 . . . ?
O3 Nd1 C1 O1 35.4(3) . . . . ?
O3 Nd1 C1 O1 99.9(3) 14_445 . . . ?
O4 Nd1 C1 O1 -106.2(3) . . . . ?
O4 Nd1 C1 O1 -122.3(3) 14_445 . . . ?
O1 Nd1 C1 O1 102.8(3) 14_445 . . . ?
O2 Nd1 C1 O1 9.1(4) 14_445 . . . ?
O2 Nd1 C1 O1 173.1(4) . . . . ?
C1 Nd1 C1 O1 66.9(3) 14_445 . . . ?
O2 Nd1 C1 O2 148.37(19) 30_556 . . . ?
O2 Nd1 C1 O2 2.6(3) 29_556 . . . ?
O3 Nd1 C1 O2 -137.7(2) . . . . ?
O3 Nd1 C1 O2 -73.2(2) 14_445 . . . ?
O4 Nd1 C1 O2 80.7(2) . . . . ?
O4 Nd1 C1 O2 64.6(3) 14_445 . . . ?
O1 Nd1 C1 O2 -70.3(3) 14_445 . . . ?
O1 Nd1 C1 O2 -173.1(4) . . . . ?
O2 Nd1 C1 O2 -164.0(2) 14_445 . . . ?
C1 Nd1 C1 O2 -106.2(2) 14_445 . . . ?
O2 Nd1 C1 C2 4(4) 30_556 . . . ?
O2 Nd1 C1 C2 -142(4) 29_556 . . . ?
O3 Nd1 C1 C2 78(4) . . . . ?
O3 Nd1 C1 C2 142(4) 14_445 . . . ?
O4 Nd1 C1 C2 -64(4) . . . . ?
O4 Nd1 C1 C2 -80(4) 14_445 . . . ?
O1 Nd1 C1 C2 145(3) 14_445 . . . ?
O1 Nd1 C1 C2 42(3) . . . . ?
O2 Nd1 C1 C2 51(4) 14_445 . . . ?
O2 Nd1 C1 C2 -144(4) . . . . ?
C1 Nd1 C1 C2 109(4) 14_445 . . . ?
O1 C1 C2 C2 23.9(6) . . . 14_545 ?
O2 C1 C2 C2 -158.5(3) . . . 14_545 ?
Nd1 C1 C2 C2 -16(4) . . . 14_545 ?
Nd1 O3 C3 O3 -171.8(2) . . . 11_455 ?
Nd1 O3 C3 C3 8.2(2) . . . 14_445 ?
